data_9015878
loop_
_publ_author_name
'Alonso, J.'
'Rasines, I.'
'Soubeyroux, J.'

_publ_section_title
;
 Tristrontium dialuminium hexaoxide: An intricate superstructure of perovskite
 _cod_database_code 1008450
;
_journal_name_full 'Inorganic Chemistry'
_journal_page_first 4768
_journal_page_last 4771
_journal_paper_doi 10.1021/ic00348a035
_journal_volume 29
_journal_year 1990
_chemical_formula_sum 'Al2 O6 Sr3'
_space_group_IT_number 205
_symmetry_space_group_name_Hall '-P 2ac 2ab 3'
_symmetry_space_group_name_H-M 'P a -3'
_cell_angle_alpha 90
_cell_angle_beta 90
_cell_angle_gamma 90
_cell_length_a 15.8476
_cell_length_b 15.8476
_cell_length_c 15.8476
_cell_formula_units_Z 24
_cell_volume 3980.068
_database_code_amcsd 0016355
_exptl_crystal_density_diffrn 4.134
_cod_duplicate_entry 1008450
_cod_original_sg_symbol_H-M 'P a 3'
_cod_original_formula_sum 'Sr3 Al2 O6'
_cod_database_code 9015878
_amcsd_formula_title 'Al6 O18 Sr9'

loop_
_space_group_symop_operation_xyz
x,y,z
1/2+z,x,1/2-y
z,1/2-x,1/2+y
1/2-z,1/2+x,y
-z,-x,-y
1/2+y,1/2-z,-x
1/2-y,-z,1/2+x
-y,1/2+z,1/2-x
y,z,x
x,1/2-y,1/2+z
1/2-x,1/2+y,z
1/2+x,y,1/2-z
-x,-y,-z
1/2-z,-x,1/2+y
-z,1/2+x,1/2-y
1/2+z,1/2-x,-y
z,x,y
1/2-y,1/2+z,x
1/2+y,z,1/2-x
y,1/2-z,1/2+x
-y,-z,-x
-x,1/2+y,1/2-z
1/2+x,1/2-y,-z
1/2-x,-y,1/2+z

loop_
_atom_site_label
_atom_site_fract_x
_atom_site_fract_y
_atom_site_fract_z
Sr1 0.00000 0.00000 0.00000
Sr2 0.50000 0.00000 0.00000
Sr3 0.25210 0.25210 0.25210
Sr4 0.37650 0.37650 0.37640
Sr5 0.13450 0.37450 0.13320
Sr6 0.37930 0.38520 0.12420
Al1 0.25200 0.01640 0.01840
Al2 0.23920 0.23450 0.00410
O1 0.26310 0.12570 0.00320
O2 0.49300 0.12750 0.24480
O3 0.26970 0.27620 0.10010
O4 0.23520 0.40650 0.28040
O5 0.34580 -0.02610 -0.01880
O6 0.15440 -0.01750 -0.01770

loop_
_cod_related_entry_id
_cod_related_entry_database
_cod_related_entry_code
1 AMCSD 0016355
